data_4131853
loop_
_publ_author_name
'Yan, Yong'
'O'Connor, Alice E'
'Kanthasamy, Gopikkaa'
'Atkinson, George'
'Allan, David R.'
'Blake, Alexander J.'
'Schr\"oder, Martin'

_publ_section_title
;
 Unusual and Tunable Negative Linear Compressibility in the Metal-Organic
 Framework MFM-133(M) (M = Zr, Hf).
;
_journal_issue 11
_journal_name_full 'Journal of the American Chemical Society'
_journal_page_first 3952
_journal_page_last 3958
_journal_paper_doi 10.1021/jacs.7b11747
_journal_volume 140
_journal_year 2018
_chemical_formula_moiety '0.25(C184 H136 O64 Zr12)'
_chemical_formula_sum 'C46 H34 O16 Zr3'
_chemical_formula_weight 1116.39
_space_group_crystal_system tetragonal
_space_group_IT_number 128
_space_group_name_Hall '-P 4 2n'
_space_group_name_H-M_alt 'P 4/m n c'
_atom_sites_solution_hydrogens geom
_atom_sites_solution_primary direct
_audit_creation_date 2016-08-25
_audit_creation_method
;
Olex2 1.2
(compiled 2016.08.23 svn.r3337 for OlexSys, GUI svn.r5217)
;
_cell_angle_alpha 90
_cell_angle_beta 90
_cell_angle_gamma 90
_cell_formula_units_Z 4
_cell_length_a 18.9366(11)
_cell_length_b 18.9366(11)
_cell_length_c 32.864(3)
_cell_measurement_reflns_used 3574
_cell_measurement_temperature 293
_cell_measurement_theta_max 26.9910
_cell_measurement_theta_min 1.9450
_cell_volume 11784.9(14)
_computing_cell_refinement
'CrysAlisPro, Agilent Technologies, Version 1.171.37.34 (release 22-05-2014 CrysAlis171 .NET) (compiled May 22 2014,16:03:01)'
_computing_data_collection
'CrysAlisPro, Agilent Technologies, Version 1.171.37.34 (release 22-05-2014 CrysAlis171 .NET) (compiled May 22 2014,16:03:01)'
_computing_data_reduction
'CrysAlisPro, Agilent Technologies, Version 1.171.37.34 (release 22-05-2014 CrysAlis171 .NET) (compiled May 22 2014,16:03:01)'
_computing_molecular_graphics 'Olex2 (Dolomanov et al., 2009)'
_computing_publication_material 'Olex2 (Dolomanov et al., 2009)'
_computing_structure_refinement 'ShelXL (Sheldrick, 2015)'
_computing_structure_solution 'ShelXT (Sheldrick, 2015)'
_diffrn_ambient_temperature 293
_diffrn_detector 'CCD plate'
_diffrn_detector_area_resol_mean 16.1592
_diffrn_detector_type 'Agilent Diffraction Eos detector'
_diffrn_measured_fraction_theta_full 0.784
_diffrn_measured_fraction_theta_max 0.726
_diffrn_measurement_details
;
#__ type_ start__ end____ width___ exp.time_
  1 omega    4.00   70.00   1.0000   90.0000
omega____ theta____ kappa____ phi______ frames
    -       26.4870    0.0000  150.0000 66

#__ type_ start__ end____ width___ exp.time_
  2 omega   -5.00   57.00   1.0000   90.0000
omega____ theta____ kappa____ phi______ frames
    -       26.4870  -53.0000   17.0000 62

#__ type_ start__ end____ width___ exp.time_
  3 omega  -49.00  -16.00   1.0000   90.0000
omega____ theta____ kappa____ phi______ frames
    -       26.4870  134.0000  123.0000 33

#__ type_ start__ end____ width___ exp.time_
  4 omega  -30.00   27.00   1.0000   90.0000
omega____ theta____ kappa____ phi______ frames
    -       26.4870   39.0000  -12.0000 57

#__ type_ start__ end____ width___ exp.time_
  5 omega  -25.00   33.00   1.0000   90.0000
omega____ theta____ kappa____ phi______ frames
    -       26.4870   13.0000   -3.0000 58

#__ type_ start__ end____ width___ exp.time_
  6 omega    8.00   74.00   1.0000   90.0000
omega____ theta____ kappa____ phi______ frames
    -       26.4874  -97.0000 -143.0000 66

#__ type_ start__ end____ width___ exp.time_
  7 omega  -28.00    4.00   1.0000   90.0000
omega____ theta____ kappa____ phi______ frames
    -       26.4870   97.0000  -35.0000 32

#__ type_ start__ end____ width___ exp.time_
  8 omega  -57.00    5.00   1.0000   90.0000
omega____ theta____ kappa____ phi______ frames
    -      -28.0500   53.0000  -17.0000 62

#__ type_ start__ end____ width___ exp.time_
  9 omega  -14.00   15.00   1.0000   90.0000
omega____ theta____ kappa____ phi______ frames
    -      -28.0500  -81.0000   29.0000 29

#__ type_ start__ end____ width___ exp.time_
 10 omega   -6.00   26.00   1.0000   90.0000
omega____ theta____ kappa____ phi______ frames
    -      -28.0500  -97.0000   35.0000 32

#__ type_ start__ end____ width___ exp.time_
 11 omega  -22.00   13.00   1.0000   90.0000
omega____ theta____ kappa____ phi______ frames
    -      -28.0500  -53.0000   17.0000 35

#__ type_ start__ end____ width___ exp.time_
 12 omega   -6.00   27.00   1.0000   90.0000
omega____ theta____ kappa____ phi______ frames
    -      -28.0500  -97.0000 -143.0000 33

#__ type_ start__ end____ width___ exp.time_
 13 omega  -20.00   11.00   1.0000   90.0000
omega____ theta____ kappa____ phi______ frames
    -       26.4870   81.0000  151.0000 31

#__ type_ start__ end____ width___ exp.time_
 14 omega   -7.00   70.00   1.0000   90.0000
omega____ theta____ kappa____ phi______ frames
    -       26.4870  -37.0000 -180.0000 77

#__ type_ start__ end____ width___ exp.time_
 15 omega  -29.00    3.00   1.0000   90.0000
omega____ theta____ kappa____ phi______ frames
    -       26.4870   97.0000  -35.0000 32

#__ type_ start__ end____ width___ exp.time_
 16 omega   16.00   70.00   1.0000   90.0000
omega____ theta____ kappa____ phi______ frames
    -       26.4870 -114.0000   44.0000 54

#__ type_ start__ end____ width___ exp.time_
 17 omega  -52.00   17.00   1.0000   90.0000
omega____ theta____ kappa____ phi______ frames
    -      -28.0500   39.0000  167.0000 69

#__ type_ start__ end____ width___ exp.time_
 18 omega  -25.00   29.00   1.0000   90.0000
omega____ theta____ kappa____ phi______ frames
    -      -28.0500  -39.0000   12.0000 54

#__ type_ start__ end____ width___ exp.time_
 19 omega  -28.00   28.00   1.0000   90.0000
omega____ theta____ kappa____ phi______ frames
    -      -28.0500  -39.0000 -167.0000 56

#__ type_ start__ end____ width___ exp.time_
 20 omega    3.00   37.00   1.0000   90.0000
omega____ theta____ kappa____ phi______ frames
    -      -28.0500 -114.0000   44.0000 34
;
_diffrn_measurement_device '\k-geometry diffractometer'
_diffrn_measurement_device_type 'SuperNova, single source (Mo), Eos'
_diffrn_measurement_method '\w scans'
_diffrn_orient_matrix_UB_11 0.0323381278
_diffrn_orient_matrix_UB_12 -0.0011586660
_diffrn_orient_matrix_UB_13 0.0108717901
_diffrn_orient_matrix_UB_21 0.0096001891
_diffrn_orient_matrix_UB_22 0.0332400070
_diffrn_orient_matrix_UB_23 -0.0082797913
_diffrn_orient_matrix_UB_31 -0.0163170922
_diffrn_orient_matrix_UB_32 0.0172605058
_diffrn_orient_matrix_UB_33 0.0166748935
_diffrn_radiation_collimation 'focusing mirrors'
_diffrn_radiation_monochromator mirror
_diffrn_radiation_probe x-ray
_diffrn_radiation_type MoK\a
_diffrn_radiation_wavelength 0.71073
_diffrn_reflns_av_R_equivalents 1.1097
_diffrn_reflns_av_unetI/netI 0.6612
_diffrn_reflns_Laue_measured_fraction_full 0.784
_diffrn_reflns_Laue_measured_fraction_max 0.726
_diffrn_reflns_limit_h_max 15
_diffrn_reflns_limit_h_min -15
_diffrn_reflns_limit_k_max 24
_diffrn_reflns_limit_k_min -24
_diffrn_reflns_limit_l_max 39
_diffrn_reflns_limit_l_min -39
_diffrn_reflns_number 92487
_diffrn_reflns_point_group_measured_fraction_full 0.784
_diffrn_reflns_point_group_measured_fraction_max 0.726
_diffrn_reflns_theta_full 25.242
_diffrn_reflns_theta_max 27.884
_diffrn_reflns_theta_min 1.962
_diffrn_source 'microfocus sealed tube'
_diffrn_source_target Mo
_diffrn_source_type 'Agilent Diffraction microfocus tube'
_exptl_absorpt_coefficient_mu 0.288
_exptl_absorpt_correction_T_max 0.4076
_exptl_absorpt_correction_T_min 0.1242
_exptl_absorpt_correction_type multi-scan
_exptl_absorpt_process_details
;
SADABS-2008/1 (Bruker,2008) was used for absorption correction. 
wR2(int) was 0.2378 before and 0.1083 after correction. 
The Ratio of minimum to maximum transmission is 0.3047. 
The \l/2 correction factor is 0.0015.
;
_exptl_crystal_colour 'clear colourless'
_exptl_crystal_colour_lustre clear
_exptl_crystal_colour_primary colourless
_exptl_crystal_density_diffrn 0.629
_exptl_crystal_description octahedral
_exptl_crystal_F_000 2232
_exptl_crystal_size_max 0.1
_exptl_crystal_size_mid 0.1
_exptl_crystal_size_min 0.1
_refine_diff_density_max 1.301
_refine_diff_density_min -1.080
_refine_diff_density_rms 0.129
_refine_ls_extinction_method none
_refine_ls_goodness_of_fit_ref 0.937
_refine_ls_hydrogen_treatment constr
_refine_ls_matrix_type full
_refine_ls_number_parameters 142
_refine_ls_number_reflns 5206
_refine_ls_number_restraints 261
_refine_ls_restrained_S_all 0.931
_refine_ls_R_factor_all 0.3834
_refine_ls_R_factor_gt 0.1450
_refine_ls_shift/su_max 0.009
_refine_ls_shift/su_mean 0.000
_refine_ls_structure_factor_coef Fsqd
_refine_ls_weighting_details 'w=1/[\s^2^(Fo^2^)+(0.2000P)^2^] where P=(Fo^2^+2Fc^2^)/3'
_refine_ls_weighting_scheme calc
_refine_ls_wR_factor_gt 0.3638
_refine_ls_wR_factor_ref 0.4959
_reflns_Friedel_coverage 0.000
_reflns_number_gt 1102
_reflns_number_total 5206
_reflns_threshold_expression 'I > 2\s(I)'
_cod_data_source_file ZrMOF_All.cif
_cod_data_source_block 28.5kbar
_cod_original_cell_volume 11784.9(18)
_cod_database_code 4131853
_chemical_oxdiff_formula 'C46 H34 O16 Zr3'
_shelx_space_group_comment
;
The symmetry employed for this shelxl refinement is uniquely defined
by the following loop, which should always be used as a source of
symmetry information in preference to the above space-group names.
They are only intended as comments.
;
_reflns_odcompleteness_completeness 74.03
_reflns_odcompleteness_iscentric 1
_reflns_odcompleteness_theta 26.32
_olex2_refinement_description
;
1. Fixed Uiso
 At 1.2 times of:
  All C(H) groups
 At 1.5 times of:
  All C(H,H,H) groups
2. Restrained distances
 C8-C11 = C12-C11 = C8-C9
 1.39 with sigma of 0.01
 C10-C9 = C13-C11 = C2-C1
 1.5 with sigma of 0.01
 C8-C5
 1.5 with sigma of 0.01
 C12-C12_$1
 1.5 with sigma of 0.01
3. Restrained planarity
 C1_$1, C2_$1, C3_$1, C4_$1, C5_$1, C6_$1, C7_$1, C8_$1, C11_$2, C13_$2
 with sigma of 0.01
 C1_$2, C2_$2, C7_$2, C6_$2, C5_$2, C4_$2, C3_$2, C8_$2, C11_$1, C13_$1
 with sigma of 0.01
 C1_$3, C2_$3, C7_$3, C6_$3, C5_$3, C4_$3, C3_$3, C8_$3, C11, C13
 with sigma of 0.01
 C1, C2, C3, C4, C5, C6, C7, C8, C11_$3, C13_$3
 with sigma of 0.01
4. Uiso/Uaniso restraints and constraints
All non-hydrogen atoms have similar U: within 2A with sigma of 0.01 and sigma
for terminal atoms of 0.02
5. Rigid body (RIGU) restrains
 All non-hydrogen atoms
 with sigma for 1-2 distances of 0.004 and sigma for 1-3 distances of 0.004
6. Others
 Fixed Sof: H10A(0.5) H10B(0.5) H10C(0.5)
7.a Me refined with riding coordinates:
 C13(H13A,H13B,H13C), C10(H10A,H10B,H10C)
7.b Aromatic/amide H refined with riding coordinates:
 C7(H7), C6(H6), C4(H4), C3(H3)
7.c Fitted hexagon refined as free rotating group:
 C7(C6,C5,C4,C3,C2)
;
_shelx_shelxl_version_number 2014/7
_olex2_submission_special_instructions 'No special instructions were received'

loop_
_space_group_symop_operation_xyz
'x, y, z'
'-x, -y, z'
'-y, x, z'
'y, -x, z'
'-x+1/2, y+1/2, -z+1/2'
'x+1/2, -y+1/2, -z+1/2'
'y+1/2, x+1/2, -z+1/2'
'-y+1/2, -x+1/2, -z+1/2'
'-x, -y, -z'
'x, y, -z'
'y, -x, -z'
'-y, x, -z'
'x-1/2, -y-1/2, z-1/2'
'-x-1/2, y-1/2, z-1/2'
'-y-1/2, -x-1/2, z-1/2'
'y-1/2, x-1/2, z-1/2'

loop_
_atom_site_label
_atom_site_type_symbol
_atom_site_fract_x
_atom_site_fract_y
_atom_site_fract_z
_atom_site_U_iso_or_equiv
_atom_site_adp_type
_atom_site_occupancy
_atom_site_site_symmetry_order
_atom_site_calc_flag
_atom_site_refinement_flags_posn
_atom_site_refinement_flags_adp
_atom_site_refinement_flags_occupancy
_atom_site_disorder_assembly
_atom_site_disorder_group
Zr1 Zr 0.12307(12) 0.04505(13) 0.0000 0.0821(10) Uani 1 2 d S TU P . .
Zr2 Zr 0.0000 0.0000 0.07400(8) 0.0747(12) Uani 1 4 d S TU P . .
O5 O -0.0293(6) 0.0936(5) 0.1078(3) 0.093(3) Uani 1 1 d . U . . .
O2 O 0.1724(5) 0.0628(5) -0.0609(3) 0.093(3) Uani 1 1 d . U . . .
O4 O 0.0396(5) 0.0840(5) 0.0348(3) 0.096(3) Uani 1 1 d . U . . .
O3 O 0.1690(8) 0.1488(8) 0.0000 0.096(4) Uani 1 2 d S TU P . .
O1 O 0.2302(8) -0.0154(9) 0.0000 0.114(5) Uani 1 2 d S TU P . .
C11 C -0.0231(7) 0.4144(4) 0.2224(4) 0.107(4) Uani 1 1 d D U . . .
C12 C -0.02820(19) 0.47180(19) 0.2500 0.105(5) Uani 1 2 d DS TU P . .
C1 C -0.0562(3) 0.1490(7) 0.0981(4) 0.111(4) Uani 1 1 d D U . . .
C8 C -0.0753(4) 0.3669(7) 0.2208(4) 0.109(4) Uani 1 1 d D U . . .
C13 C 0.0362(7) 0.4080(4) 0.1923(5) 0.120(6) Uani 1 1 d D U . . .
H13A H 0.0698 0.4451 0.1968 0.180 Uiso 1 1 calc R . . . .
H13B H 0.0590 0.3631 0.1955 0.180 Uiso 1 1 calc R . . . .
H13C H 0.0177 0.4118 0.1652 0.180 Uiso 1 1 calc R . . . .
C7 C -0.0824(2) 0.2745(5) 0.1192(2) 0.127(4) Uani 1 1 d . U . . .
H7 H -0.0934 0.2851 0.0924 0.152 Uiso 1 1 calc R . . . .
C6 C -0.0868(2) 0.3266(4) 0.1489(3) 0.132(4) Uani 1 1 d G U . . .
H6 H -0.1008 0.3720 0.1419 0.158 Uiso 1 1 calc R . . . .
C5 C -0.0702(3) 0.3107(4) 0.1891(2) 0.125(4) Uani 1 1 d DG U . . .
C4 C -0.0492(2) 0.2427(5) 0.1996(2) 0.130(4) Uani 1 1 d G U . . .
H4 H -0.0382 0.2321 0.2265 0.156 Uiso 1 1 calc R . . . .
C3 C -0.0448(2) 0.1906(4) 0.1699(3) 0.130(4) Uani 1 1 d G U . . .
H3 H -0.0308 0.1452 0.1769 0.156 Uiso 1 1 calc R . . . .
C2 C -0.0614(3) 0.2065(4) 0.1297(2) 0.125(4) Uani 1 1 d DG U . . .
C9 C -0.1288(7) 0.3712(7) 0.2500 0.106(5) Uani 1 2 d DS TU P . .
C10 C -0.1847(7) 0.3153(7) 0.2500 0.131(7) Uani 1 2 d DS TU P . .
H10A H -0.1754 0.2822 0.2285 0.196 Uiso 0.5 1 calc R . . A -1
H10B H -0.1844 0.2912 0.2757 0.196 Uiso 0.5 1 calc R . . A -1
H10C H -0.2300 0.3368 0.2458 0.196 Uiso 0.5 1 calc R . . A -1

loop_
_atom_site_aniso_label
_atom_site_aniso_U_11
_atom_site_aniso_U_22
_atom_site_aniso_U_33
_atom_site_aniso_U_23
_atom_site_aniso_U_13
_atom_site_aniso_U_12
Zr1 0.0833(18) 0.107(2) 0.0559(15) 0.000 0.000 -0.0044(15)
Zr2 0.0851(18) 0.0851(18) 0.0541(19) 0.000 0.000 0.000
O5 0.128(8) 0.095(6) 0.055(6) -0.015(5) 0.010(5) 0.032(6)
O2 0.108(8) 0.107(8) 0.063(6) 0.010(5) 0.006(5) -0.032(7)
O4 0.101(7) 0.112(7) 0.075(7) 0.046(5) 0.023(5) 0.038(6)
O3 0.118(11) 0.112(8) 0.059(8) 0.000 0.000 -0.016(7)
O1 0.101(10) 0.154(12) 0.086(10) 0.000 0.000 0.029(9)
C11 0.126(7) 0.112(7) 0.082(7) -0.020(5) 0.016(5) 0.001(6)
C12 0.115(7) 0.115(7) 0.084(9) -0.019(6) 0.019(6) -0.006(8)
C1 0.153(9) 0.106(7) 0.075(7) -0.016(5) 0.002(6) 0.035(6)
C8 0.130(7) 0.114(6) 0.083(6) -0.011(5) 0.008(5) -0.001(6)
C13 0.135(10) 0.137(12) 0.087(10) -0.006(9) 0.030(8) 0.002(9)
C7 0.182(9) 0.113(7) 0.087(7) -0.017(5) -0.018(6) 0.028(7)
C6 0.184(9) 0.114(7) 0.096(7) -0.013(6) -0.014(6) 0.024(7)
C5 0.167(7) 0.117(6) 0.092(6) -0.014(5) -0.009(6) 0.014(6)
C4 0.192(9) 0.113(7) 0.085(7) -0.016(5) -0.019(7) 0.023(7)
C3 0.197(9) 0.112(7) 0.083(6) -0.016(5) -0.021(6) 0.031(7)
C2 0.180(8) 0.112(6) 0.082(6) -0.019(5) -0.015(6) 0.032(6)
C9 0.119(7) 0.119(7) 0.081(8) -0.003(5) 0.003(5) 0.001(8)
C10 0.143(10) 0.143(10) 0.106(14) -0.008(9) 0.008(9) -0.016(11)

loop_
_atom_type_symbol
_atom_type_description
_atom_type_scat_dispersion_real
_atom_type_scat_dispersion_imag
_atom_type_scat_source
C C 0.0033 0.0016 'International Tables Vol C Tables 4.2.6.8 and 6.1.1.4'
H H 0.0000 0.0000 'International Tables Vol C Tables 4.2.6.8 and 6.1.1.4'
O O 0.0106 0.0060 'International Tables Vol C Tables 4.2.6.8 and 6.1.1.4'
Zr Zr -2.9673 0.5597 'International Tables Vol C Tables 4.2.6.8 and 6.1.1.4'

loop_
_geom_angle_atom_site_label_1
_geom_angle_atom_site_label_2
_geom_angle_atom_site_label_3
_geom_angle
_geom_angle_site_symmetry_1
_geom_angle_site_symmetry_3
O2 Zr1 O2 127.2(5) . 10
O2 Zr1 O1 73.1(3) 10 .
O2 Zr1 O1 73.1(3) . .
O4 Zr1 O2 76.8(4) 10 .
O4 Zr1 O2 138.5(4) 11 10
O4 Zr1 O2 139.0(4) 10 10
O4 Zr1 O2 77.0(4) 11 .
O4 Zr1 O2 76.8(4) . 10
O4 Zr1 O2 139.0(4) . .
O4 Zr1 O2 77.0(4) 4 10
O4 Zr1 O2 138.5(4) 4 .
O4 Zr1 O4 72.8(5) 10 11
O4 Zr1 O4 65.9(5) 11 4
O4 Zr1 O4 107.6(6) 10 4
O4 Zr1 O4 66.6(5) 10 .
O4 Zr1 O4 107.6(6) . 11
O4 Zr1 O4 72.8(5) . 4
O4 Zr1 O3 147.0(3) 4 .
O4 Zr1 O3 147.0(3) 11 .
O4 Zr1 O3 89.0(5) 10 .
O4 Zr1 O3 89.0(5) . .
O4 Zr1 O1 146.5(3) . .
O4 Zr1 O1 86.1(5) 4 .
O4 Zr1 O1 146.5(3) 10 .
O4 Zr1 O1 86.1(5) 11 .
O3 Zr1 O2 72.1(3) . .
O3 Zr1 O2 72.1(3) . 10
O3 Zr1 O1 95.5(6) . .
O5 Zr2 O5 74.7(3) . 3
O5 Zr2 O5 74.7(3) . 4
O5 Zr2 O5 74.7(3) 4 2
O5 Zr2 O5 118.2(6) 4 3
O5 Zr2 O5 118.2(6) . 2
O5 Zr2 O5 74.7(3) 3 2
O5 Zr2 O4 78.1(4) 2 2
O5 Zr2 O4 80.5(4) 2 4
O5 Zr2 O4 144.4(4) 3 4
O5 Zr2 O4 78.1(4) 3 3
O5 Zr2 O4 78.1(4) 4 4
O5 Zr2 O4 140.5(4) . 4
O5 Zr2 O4 144.4(4) . 2
O5 Zr2 O4 144.4(4) 4 3
O5 Zr2 O4 78.1(4) . .
O5 Zr2 O4 80.5(4) . 3
O5 Zr2 O4 80.5(4) 4 .
O5 Zr2 O4 80.5(4) 3 2
O5 Zr2 O4 140.5(4) 3 .
O5 Zr2 O4 140.5(4) 2 3
O5 Zr2 O4 140.5(4) 4 2
O5 Zr2 O4 144.4(4) 2 .
O4 Zr2 O4 69.6(3) . 3
O4 Zr2 O4 69.6(3) 2 4
O4 Zr2 O4 69.6(3) . 4
O4 Zr2 O4 107.6(6) 3 4
O4 Zr2 O4 69.6(3) 2 3
O4 Zr2 O4 107.6(6) . 2
C1 O5 Zr2 133.0(9) . .
C1 O2 Zr1 132.9(8) 11 .
Zr1 O4 Zr1 113.8(5) . 3
Zr1 O4 Zr2 109.1(4) . .
Zr1 O4 Zr2 108.4(4) 3 .
C12 C11 C13 122.3(6) . .
C8 C11 C12 119.4(10) . .
C8 C11 C13 118.1(7) . .
C11 C12 C11 120.8(10) . 7_455
C11 C12 C12 119.6(5) 7_455 2_565
C11 C12 C12 119.6(5) . 2_565
O5 C1 O2 125.8(10) . 12
O5 C1 C2 118.0(13) . .
O2 C1 C2 113.1(12) 12 .
C11 C8 C5 117.4(6) . .
C11 C8 C9 117.9(12) . .
C9 C8 C5 124.6(8) . .
C11 C13 H13A 109.5 . .
C11 C13 H13B 109.5 . .
C11 C13 H13C 109.5 . .
H13A C13 H13B 109.5 . .
H13A C13 H13C 109.5 . .
H13B C13 H13C 109.5 . .
C6 C7 H7 120.0 . .
C6 C7 C2 120.0 . .
C2 C7 H7 120.0 . .
C7 C6 H6 120.0 . .
C7 C6 C5 120.0 . .
C5 C6 H6 120.0 . .
C6 C5 C8 119.6(8) . .
C4 C5 C8 120.4(8) . .
C4 C5 C6 120.0 . .
C5 C4 H4 120.0 . .
C5 C4 C3 120.0 . .
C3 C4 H4 120.0 . .
C4 C3 H3 120.0 . .
C2 C3 C4 120.0 . .
C2 C3 H3 120.0 . .
C7 C2 C1 121.1(8) . .
C3 C2 C1 118.9(8) . .
C3 C2 C7 120.0 . .
C8 C9 C8 123.8(16) 7_455 .
C8 C9 C10 118.1(8) 7_455 .
C8 C9 C10 118.1(8) . .
C9 C10 H10A 109.5 . .
C9 C10 H10B 109.5 . .
C9 C10 H10C 109.5 . .
H10A C10 H10B 109.5 . .
H10A C10 H10C 109.5 . .
H10B C10 H10C 109.5 . .

loop_
_geom_bond_atom_site_label_1
_geom_bond_atom_site_label_2
_geom_bond_distance
_geom_bond_site_symmetry_2
Zr1 O2 2.236(9) 10
Zr1 O2 2.236(9) .
Zr1 O4 2.104(10) 4
Zr1 O4 2.086(9) .
Zr1 O4 2.104(10) 11
Zr1 O4 2.086(9) 10
Zr1 O3 2.149(14) .
Zr1 O1 2.330(15) .
Zr2 O5 2.165(9) 3
Zr2 O5 2.165(9) 4
Zr2 O5 2.165(9) 2
Zr2 O5 2.165(9) .
Zr2 O4 2.180(9) .
Zr2 O4 2.180(9) 4
Zr2 O4 2.180(9) 2
Zr2 O4 2.180(9) 3
O5 C1 1.209(16) .
O2 C1 1.304(17) 11
O4 Zr1 2.104(10) 3
C11 C12 1.418(7) .
C11 C8 1.339(7) .
C11 C13 1.503(9) .
C12 C11 1.418(7) 7_455
C12 C12 1.510(10) 2_565
C1 O2 1.304(17) 12
C1 C2 1.510(9) .
C8 C5 1.491(8) .
C8 C9 1.399(8) .
C13 H13A 0.9600 .
C13 H13B 0.9600 .
C13 H13C 0.9600 .
C7 H7 0.9300 .
C7 C6 1.3900 .
C7 C2 1.3900 .
C6 H6 0.9300 .
C6 C5 1.3900 .
C5 C4 1.3900 .
C4 H4 0.9300 .
C4 C3 1.3900 .
C3 H3 0.9300 .
C3 C2 1.3900 .
C9 C8 1.399(8) 7_455
C9 C10 1.496(10) .
C10 H10A 0.9600 .
C10 H10B 0.9600 .
C10 H10C 0.9600 .

loop_
_geom_torsion_atom_site_label_1
_geom_torsion_atom_site_label_2
_geom_torsion_atom_site_label_3
_geom_torsion_atom_site_label_4
_geom_torsion
_geom_torsion_site_symmetry_1
_geom_torsion_site_symmetry_4
Zr2 O5 C1 O2 -14.5(16) . 12
Zr2 O5 C1 C2 -173.1(6) . .
O5 C1 C2 C7 170.8(7) . .
O5 C1 C2 C3 -9.2(7) . .
O2 C1 C2 C7 9.6(6) 12 .
O2 C1 C2 C3 -170.5(6) 12 .
C11 C8 C5 C6 -77.5(15) . .
C11 C8 C5 C4 102.6(15) . .
C11 C8 C9 C8 4.1(12) . 7_455
C11 C8 C9 C10 -175.9(12) . .
C12 C11 C8 C5 175.4(10) . .
C12 C11 C8 C9 -8(2) . .
C8 C11 C12 C11 4.1(12) . 7_455
C8 C11 C12 C12 -175.9(12) . 2_565
C8 C5 C4 C3 179.81(17) . .
C13 C11 C12 C11 178.8(18) . 7_455
C13 C11 C12 C12 -1.2(18) . 2_565
C13 C11 C8 C5 1(2) . .
C13 C11 C8 C9 177.3(12) . .
C7 C6 C5 C8 -179.81(17) . .
C7 C6 C5 C4 0.0 . .
C6 C7 C2 C1 179.9 . .
C6 C7 C2 C3 0.0 . .
C6 C5 C4 C3 0.0 . .
C5 C8 C9 C8 -179.4(16) . 7_455
C5 C8 C9 C10 0.6(16) . .
C5 C4 C3 C2 0.0 . .
C4 C3 C2 C1 -179.9 . .
C4 C3 C2 C7 0.0 . .
C2 C7 C6 C5 0.0 . .
C9 C8 C5 C6 105.9(12) . .
C9 C8 C5 C4 -73.9(12) . .
